data_2212480
loop_
_publ_author_name
'Fischer, Andreas'
'Yathirajan, H. S.'
'Ashalatha, B. V.'
'Narayana, B.'
'Sarojini, B. K.'

_publ_section_title
;
 (2<i>E</i>)-3-(Biphenyl-4-yl)-1-(4-bromophenyl)prop-2-en-1-one
;
_journal_coeditor_code BT2260
_journal_issue 3
_journal_name_full 'Acta Crystallographica Section E'
_journal_page_first o1355
_journal_page_last o1356
_journal_paper_doi 10.1107/S1600536807006915
_journal_volume 63
_journal_year 2007
_chemical_formula_iupac 'C21 H15 Br O'
_chemical_formula_moiety 'C21 H15 Br O'
_chemical_formula_sum 'C21 H15 Br O'
_chemical_formula_weight 363.259
_chemical_name_systematic
;
(2E)-3-(Biphenyl-4-yl)-1-(4-bromophenyl)prop-2-en-1-one
;
_space_group_IT_number 9
_symmetry_cell_setting monoclinic
_symmetry_space_group_name_Hall 'C -2yc'
_symmetry_space_group_name_H-M 'C 1 c 1'
_atom_sites_solution_primary direct
_atom_sites_solution_secondary difmap
_cell_angle_alpha 90.00
_cell_angle_beta 92.63(4)
_cell_angle_gamma 90.00
_cell_formula_units_Z 4
_cell_length_a 37.35(3)
_cell_length_b 7.3663(15)
_cell_length_c 6.0978(17)
_cell_measurement_reflns_used 21
_cell_measurement_temperature 296
_cell_measurement_theta_max 12.4
_cell_measurement_theta_min 4.7
_cell_volume 1675.9(15)
_computing_cell_refinement 'DIRAX/LSQ (Duisenberg, 1992)'
_computing_data_collection 'COLLECT (Nonius, 1999)'
_computing_data_reduction 'EvalCCD (Duisenberg <i>et al.</i>,  2003)'
_computing_molecular_graphics 'DIAMOND (Brandenburg, 2006)'
_computing_publication_material 'publCIF (Westrip, 2007)'
_computing_structure_refinement 'SHELXL97 (Sheldrick, 1997)'
_computing_structure_solution 'SHELXS97 (Sheldrick, 1997)'
_diffrn_measured_fraction_theta_full 0.964
_diffrn_measured_fraction_theta_max 0.964
_diffrn_measurement_device 'Bruker--Nonius KappaCCD'
_diffrn_measurement_method \w
_diffrn_radiation_source 'fine-focus sealed tube'
_diffrn_radiation_type MoK\a
_diffrn_reflns_av_R_equivalents 0.0747
_diffrn_reflns_av_sigmaI/netI 0.0650
_diffrn_reflns_limit_h_max 39
_diffrn_reflns_limit_h_min -44
_diffrn_reflns_limit_k_max 7
_diffrn_reflns_limit_k_min -8
_diffrn_reflns_limit_l_max 6
_diffrn_reflns_limit_l_min -7
_diffrn_reflns_number 4893
_diffrn_reflns_theta_full 25.50
_diffrn_reflns_theta_max 25.50
_diffrn_reflns_theta_min 4.59
_diffrn_standards_number 0
_exptl_absorpt_coefficient_mu 2.454
_exptl_absorpt_correction_T_max 0.864
_exptl_absorpt_correction_T_min 0.530
_exptl_absorpt_correction_type numerical
_exptl_absorpt_process_details '(Herrendorf & B\"arnighausen, 1997)'
_exptl_crystal_colour 'Light yellow'
_exptl_crystal_density_diffrn 1.440
_exptl_crystal_density_method 'not measured'
_exptl_crystal_description plate
_exptl_crystal_F_000 736
_exptl_crystal_size_max 0.44
_exptl_crystal_size_mid 0.23
_exptl_crystal_size_min 0.05
_refine_diff_density_max 0.237
_refine_diff_density_min -0.344
_refine_ls_abs_structure_details 'Flack (1983), 924 Friedel pairs'
_refine_ls_abs_structure_Flack -0.01(3)
_refine_ls_extinction_method none
_refine_ls_goodness_of_fit_ref 1.169
_refine_ls_hydrogen_treatment constr
_refine_ls_matrix_type full
_refine_ls_number_parameters 208
_refine_ls_number_reflns 2434
_refine_ls_number_restraints 2
_refine_ls_restrained_S_all 1.168
_refine_ls_R_factor_all 0.1098
_refine_ls_R_factor_gt 0.0635
_refine_ls_shift/su_max 0.000
_refine_ls_shift/su_mean 0.000
_refine_ls_structure_factor_coef Fsqd
_refine_ls_weighting_details 'calc w=1/[\s^2^(Fo^2^)+(0.0299P)^2^+8.9572P] where P=(Fo^2^+2Fc^2^)/3'
_refine_ls_weighting_scheme calc
_refine_ls_wR_factor_gt 0.1303
_refine_ls_wR_factor_ref 0.1576
_reflns_number_gt 1640
_reflns_number_total 2434
_reflns_threshold_expression I>2\s(I)
_cod_data_source_file bt2260.cif
_cod_data_source_block I
_cod_original_sg_symbol_H-M 'C c'
_cod_database_code 2212480
_cod_database_fobs_code 2212480

loop_
_symmetry_equiv_pos_as_xyz
'x, y, z'
'x, -y, z+1/2'
'x+1/2, y+1/2, z'
'x+1/2, -y+1/2, z+1/2'

loop_
_atom_site_type_symbol
_atom_site_label
_atom_site_fract_x
_atom_site_fract_y
_atom_site_fract_z
_atom_site_U_iso_or_equiv
_atom_site_adp_type
_atom_site_calc_flag
_atom_site_refinement_flags
_atom_site_occupancy
C C1 0.6912(3) 0.7737(14) 0.3586(17) 0.063(3) Uani d . 1
C C2 0.6610(3) 0.8290(14) 0.4609(15) 0.059(3) Uani d . 1
H H2 0.6628 0.8809 0.6000 0.070 Uiso calc R 1
C C3 0.6278(3) 0.8055(15) 0.3515(15) 0.061(3) Uani d . 1
H H3 0.6071 0.8397 0.4206 0.073 Uiso calc R 1
C C4 0.6247(3) 0.7319(14) 0.1402(18) 0.057(3) Uani d . 1
C C5 0.6560(3) 0.6811(14) 0.038(2) 0.058(3) Uani d . 1
H H5 0.6545 0.6367 -0.1051 0.070 Uiso calc R 1
C C6 0.6894(3) 0.6967(15) 0.1480(16) 0.062(3) Uani d . 1
H H6 0.7101 0.6568 0.0833 0.074 Uiso calc R 1
C C7 0.5889(3) 0.7184(18) 0.019(2) 0.066(3) Uani d . 1
C C8 0.5557(3) 0.7156(15) 0.1387(19) 0.058(3) Uani d . 1
H H8 0.5567 0.6840 0.2865 0.069 Uiso calc R 1
C C9 0.5245(4) 0.7569(16) 0.041(2) 0.058(3) Uani d . 1
H H9 0.5253 0.7897 -0.1057 0.070 Uiso calc R 1
C C10 0.4891(3) 0.7585(15) 0.1299(18) 0.050(3) Uani d . 1
C C11 0.4819(4) 0.6834(15) 0.336(2) 0.057(4) Uani d . 1
H H11 0.5007 0.6338 0.4209 0.069 Uiso calc R 1
C C12 0.4474(3) 0.6809(14) 0.4169(18) 0.051(3) Uani d . 1
H H12 0.4439 0.6321 0.5550 0.061 Uiso calc R 1
C C13 0.4177(3) 0.7520(15) 0.2905(16) 0.047(3) Uani d . 1
C C14 0.4252(3) 0.8264(11) 0.0855(14) 0.052(2) Uani d . 1
H H14 0.4064 0.8754 -0.0007 0.062 Uiso calc R 1
C C15 0.4593(3) 0.8297(13) 0.0068(14) 0.053(3) Uani d . 1
H H15 0.4628 0.8800 -0.1305 0.063 Uiso calc R 1
C C16 0.3806(3) 0.7511(13) 0.3782(17) 0.051(3) Uani d . 1
C C17 0.3730(3) 0.6669(14) 0.5728(16) 0.053(3) Uani d . 1
H H17 0.3915 0.6120 0.6559 0.063 Uiso calc R 1
C C18 0.3391(3) 0.6621(14) 0.6465(16) 0.062(3) Uani d . 1
H H18 0.3351 0.6040 0.7785 0.074 Uiso calc R 1
C C19 0.3103(4) 0.7422(15) 0.529(2) 0.068(3) Uani d . 1
H H19 0.2870 0.7347 0.5769 0.082 Uiso calc R 1
C C20 0.3177(3) 0.8332(14) 0.3377(19) 0.063(3) Uani d . 1
H H20 0.2995 0.8929 0.2582 0.076 Uiso calc R 1
C C21 0.3524(3) 0.8359(14) 0.2637(17) 0.056(3) Uani d . 1
H H21 0.3568 0.8963 0.1337 0.067 Uiso calc R 1
Br Br1 0.73698(5) 0.79797(17) 0.50629(19) 0.0925(5) Uani d . 1
O O1 0.5885(2) 0.7059(12) -0.1871(13) 0.086(2) Uani d . 1

loop_
_atom_site_aniso_label
_atom_site_aniso_U_11
_atom_site_aniso_U_22
_atom_site_aniso_U_33
_atom_site_aniso_U_12
_atom_site_aniso_U_13
_atom_site_aniso_U_23
C1 0.072(7) 0.046(7) 0.070(7) -0.004(5) 0.003(6) 0.006(5)
C2 0.071(7) 0.054(7) 0.051(6) -0.002(5) 0.013(5) -0.009(5)
C3 0.065(7) 0.062(7) 0.057(6) 0.006(5) 0.023(5) 0.007(5)
C4 0.075(8) 0.042(6) 0.054(7) 0.000(5) 0.015(6) 0.006(5)
C5 0.080(9) 0.047(7) 0.048(7) 0.004(6) 0.003(7) 0.009(5)
C6 0.068(7) 0.048(6) 0.071(7) 0.008(6) 0.011(5) 0.004(6)
C7 0.066(8) 0.066(8) 0.068(9) 0.000(6) 0.018(7) 0.015(7)
C8 0.058(7) 0.062(8) 0.054(7) -0.004(6) 0.008(6) 0.004(6)
C9 0.072(8) 0.046(6) 0.057(7) -0.008(6) 0.007(6) -0.006(5)
C10 0.066(7) 0.040(6) 0.046(7) -0.004(5) 0.013(5) 0.005(5)
C11 0.065(8) 0.046(8) 0.060(8) 0.009(5) -0.009(6) -0.004(5)
C12 0.061(7) 0.045(7) 0.046(6) 0.002(5) 0.006(5) 0.015(5)
C13 0.062(7) 0.037(5) 0.041(6) -0.001(4) -0.002(5) -0.008(5)
C14 0.070(7) 0.036(6) 0.049(6) -0.003(5) -0.004(5) 0.005(4)
C15 0.058(6) 0.056(7) 0.042(5) 0.004(5) -0.004(5) 0.007(4)
C16 0.068(8) 0.031(6) 0.053(7) -0.001(5) -0.005(6) 0.003(5)
C17 0.049(6) 0.066(8) 0.045(6) 0.004(5) 0.014(5) 0.005(5)
C18 0.088(8) 0.046(7) 0.052(6) 0.005(5) 0.007(6) 0.005(5)
C19 0.081(8) 0.049(7) 0.076(8) -0.009(7) 0.020(7) -0.012(7)
C20 0.052(7) 0.059(7) 0.077(8) 0.003(5) -0.005(6) 0.014(6)
C21 0.068(7) 0.046(7) 0.053(7) -0.001(5) -0.009(5) 0.005(5)
Br1 0.0751(7) 0.1123(9) 0.0887(8) -0.0010(13) -0.0107(5) -0.0009(13)
O1 0.075(5) 0.122(7) 0.062(5) -0.004(5) 0.010(4) -0.005(5)

loop_
_atom_type_symbol
_atom_type_description
_atom_type_scat_dispersion_real
_atom_type_scat_dispersion_imag
_atom_type_scat_source
C C 0.0033 0.0016 'International Tables Vol C Tables 4.2.6.8 and 6.1.1.4'
H H 0.0000 0.0000 'International Tables Vol C Tables 4.2.6.8 and 6.1.1.4'
Br Br -0.2901 2.4595 'International Tables Vol C Tables 4.2.6.8 and 6.1.1.4'
O O 0.0106 0.0060 'International Tables Vol C Tables 4.2.6.8 and 6.1.1.4'

loop_
_diffrn_radiation_wavelength
0.71073

loop_
_geom_angle_atom_site_label_1
_geom_angle_atom_site_label_2
_geom_angle_atom_site_label_3
_geom_angle
C2 C1 C6 122.1(10)
C2 C1 Br1 119.6(8)
C6 C1 Br1 118.3(8)
C1 C2 C3 118.5(9)
C1 C2 H2 120.8
C3 C2 H2 120.8
C2 C3 C4 121.5(9)
C2 C3 H3 119.2
C4 C3 H3 119.2
C3 C4 C5 118.7(11)
C3 C4 C7 120.8(10)
C5 C4 C7 120.4(10)
C6 C5 C4 120.6(11)
C6 C5 H5 119.7
C4 C5 H5 119.7
C5 C6 C1 118.5(10)
C5 C6 H6 120.7
C1 C6 H6 120.7
O1 C7 C8 121.6(11)
O1 C7 C4 117.7(10)
C8 C7 C4 120.8(11)
C9 C8 C7 121.5(12)
C9 C8 H8 119.2
C7 C8 H8 119.2
C8 C9 C10 129.5(13)
C8 C9 H9 115.3
C10 C9 H9 115.3
C11 C10 C15 116.3(9)
C11 C10 C9 122.8(10)
C15 C10 C9 120.9(11)
C12 C11 C10 122.4(9)
C12 C11 H11 118.8
C10 C11 H11 118.8
C11 C12 C13 120.7(11)
C11 C12 H12 119.7
C13 C12 H12 119.7
C14 C13 C12 116.4(11)
C14 C13 C16 122.8(10)
C12 C13 C16 120.9(10)
C15 C14 C13 122.7(9)
C15 C14 H14 118.6
C13 C14 H14 118.6
C14 C15 C10 121.6(9)
C14 C15 H15 119.2
C10 C15 H15 119.2
C17 C16 C21 117.1(11)
C17 C16 C13 122.4(10)
C21 C16 C13 120.5(10)
C18 C17 C16 121.8(10)
C18 C17 H17 119.1
C16 C17 H17 119.1
C17 C18 C19 121.7(10)
C17 C18 H18 119.1
C19 C18 H18 119.1
C20 C19 C18 117.1(12)
C20 C19 H19 121.4
C18 C19 H19 121.4
C19 C20 C21 120.5(11)
C19 C20 H20 119.8
C21 C20 H20 119.8
C16 C21 C20 121.8(11)
C16 C21 H21 119.1
C20 C21 H21 119.1

loop_
_geom_bond_atom_site_label_1
_geom_bond_atom_site_label_2
_geom_bond_distance
C1 C2 1.373(13)
C1 C6 1.403(13)
C1 Br1 1.905(10)
C2 C3 1.394(13)
C2 H2 0.9300
C3 C4 1.397(14)
C3 H3 0.9300
C4 C5 1.402(17)
C4 C7 1.501(16)
C5 C6 1.394(15)
C5 H5 0.9300
C6 H6 0.9300
C7 O1 1.261(13)
C7 C8 1.466(17)
C8 C9 1.321(19)
C8 H8 0.9300
C9 C10 1.45(2)
C9 H9 0.9300
C10 C11 1.409(12)
C10 C15 1.413(15)
C11 C12 1.400(19)
C11 H11 0.9300
C12 C13 1.422(18)
C12 H12 0.9300
C13 C14 1.404(13)
C13 C16 1.509(16)
C14 C15 1.382(13)
C14 H14 0.9300
C15 H15 0.9300
C16 C17 1.380(14)
C16 C21 1.385(14)
C17 C18 1.362(13)
C17 H17 0.9300
C18 C19 1.398(15)
C18 H18 0.9300
C19 C20 1.384(15)
C19 H19 0.9300
C20 C21 1.392(15)
C20 H20 0.9300
C21 H21 0.9300

loop_
_cod_related_entry_id
_cod_related_entry_database
_cod_related_entry_code
1 ChemSpider 30655174
